data_4065972
loop_
_publ_author_name
'Zhang, Ben-Shang'
'Wang, Wei'
'Shao, Dan-Dan'
'Hao, Xin-Qi'
'Gong, Jun-Fang'
'Song, Mao-Ping'

_publ_section_title
;
 Unsymmetrical Chiral PCN Pincer Palladium(II) and Nickel(II) Complexes of
 (Imidazolinyl)aryl Phosphinite Ligands: Synthesis via Ligand C&#x2212;H
 Activation, Crystal Structures, and Catalytic Studies
;
_journal_issue 11
_journal_name_full Organometallics
_journal_page_first 2579
_journal_paper_doi 10.1021/om100232n
_journal_volume 29
_journal_year 2010
_chemical_absolute_configuration rm
_chemical_formula_sum 'C33 H34 Cl3 N2 O2 P Pd'
_chemical_formula_weight 734.34
_chemical_name_systematic
; 
 ? 
;
_space_group_IT_number 19
_symmetry_cell_setting orthorhombic
_symmetry_space_group_name_Hall 'P 2ac 2ab'
_symmetry_space_group_name_H-M 'P 21 21 21'
_atom_sites_solution_hydrogens geom
_atom_sites_solution_primary direct
_atom_sites_solution_secondary difmap
_audit_creation_method SHELXL-97
_cell_angle_alpha 90.00
_cell_angle_beta 90.00
_cell_angle_gamma 90.00
_cell_formula_units_Z 4
_cell_length_a 9.918(2)
_cell_length_b 14.418(3)
_cell_length_c 23.256(5)
_cell_measurement_temperature 293(2)
_cell_volume 3325.6(12)
_computing_structure_refinement 'SHELXL-97 (Sheldrick, 1997)'
_computing_structure_solution 'SHELXS-97 (Sheldrick, 1990)'
_diffrn_ambient_temperature 293(2)
_diffrn_measured_fraction_theta_full 0.998
_diffrn_measured_fraction_theta_max 0.998
_diffrn_radiation_monochromator graphite
_diffrn_radiation_source 'fine-focus sealed tube'
_diffrn_radiation_type MoK\a
_diffrn_radiation_wavelength 0.71073
_diffrn_reflns_av_R_equivalents 0.0478
_diffrn_reflns_av_sigmaI/netI 0.0409
_diffrn_reflns_limit_h_max 12
_diffrn_reflns_limit_h_min -13
_diffrn_reflns_limit_k_max 18
_diffrn_reflns_limit_k_min -18
_diffrn_reflns_limit_l_max 30
_diffrn_reflns_limit_l_min -30
_diffrn_reflns_number 40906
_diffrn_reflns_theta_full 27.93
_diffrn_reflns_theta_max 27.93
_diffrn_reflns_theta_min 1.66
_exptl_absorpt_coefficient_mu 0.879
_exptl_absorpt_correction_T_max 0.8578
_exptl_absorpt_correction_T_min 0.8167
_exptl_absorpt_correction_type multi-scan
_exptl_crystal_density_diffrn 1.467
_exptl_crystal_density_method 'not measured'
_exptl_crystal_F_000 1496
_exptl_crystal_size_max 0.24
_exptl_crystal_size_mid 0.20
_exptl_crystal_size_min 0.18
_refine_diff_density_max 0.481
_refine_diff_density_min -0.554
_refine_diff_density_rms 0.154
_refine_ls_abs_structure_details 'Flack H D (1983), Acta Cryst. A39, 876-881'
_refine_ls_abs_structure_Flack 0.02(4)
_refine_ls_extinction_method none
_refine_ls_goodness_of_fit_ref 1.074
_refine_ls_hydrogen_treatment constr
_refine_ls_matrix_type full
_refine_ls_number_parameters 383
_refine_ls_number_reflns 7947
_refine_ls_number_restraints 0
_refine_ls_restrained_S_all 1.074
_refine_ls_R_factor_all 0.0544
_refine_ls_R_factor_gt 0.0501
_refine_ls_shift/su_max 0.001
_refine_ls_shift/su_mean 0.000
_refine_ls_structure_factor_coef Fsqd
_refine_ls_weighting_details 'calc w=1/[\s^2^(Fo^2^)+(0.0748P)^2^+1.0871P] where P=(Fo^2^+2Fc^2^)/3'
_refine_ls_weighting_scheme calc
_refine_ls_wR_factor_gt 0.1285
_refine_ls_wR_factor_ref 0.1370
_reflns_number_gt 7610
_reflns_number_total 7947
_reflns_threshold_expression >2sigma(I)
_cod_data_source_file om100232n_si_002.cif
_cod_data_source_block Complex-3f
_cod_original_sg_symbol_H-M P2(1)2(1)2(1)
_cod_database_code 4065972

loop_
_symmetry_equiv_pos_as_xyz
'x, y, z'
'-x+1/2, -y, z+1/2'
'-x, y+1/2, -z+1/2'
'x+1/2, -y+1/2, -z'

loop_
_atom_site_label
_atom_site_type_symbol
_atom_site_fract_x
_atom_site_fract_y
_atom_site_fract_z
_atom_site_U_iso_or_equiv
_atom_site_adp_type
_atom_site_occupancy
_atom_site_symmetry_multiplicity
_atom_site_calc_flag
_atom_site_refinement_flags
C1 C 0.4108(5) 0.5712(4) 0.1996(2) 0.0477(11) Uani 1 1 d .
C33 C 0.6428(13) 0.3228(7) 0.1524(5) 0.132(4) Uani 1 1 d .
H33A H 0.6556 0.3768 0.1280 0.159 Uiso 1 1 calc R
H33B H 0.5775 0.3397 0.1816 0.159 Uiso 1 1 calc R
Cl2 Cl 0.7887(4) 0.3008(3) 0.18515(16) 0.1555(13) Uani 1 1 d .
Cl3 Cl 0.5732(7) 0.2362(3) 0.11086(14) 0.196(2) Uani 1 1 d .
Cl1 Cl 0.64383(17) 0.53151(9) 0.05603(7) 0.0622(4) Uani 1 1 d .
Pd1 Pd 0.56402(3) 0.68152(2) 0.083056(14) 0.03853(10) Uani 1 1 d .
P1 P 0.52943(13) 0.65717(8) 0.17504(5) 0.0421(3) Uani 1 1 d .
O2 O 0.4652(4) 0.7531(2) 0.20205(15) 0.0522(9) Uani 1 1 d .
C13 C 0.5084(5) 0.8068(3) 0.1073(2) 0.0418(10) Uani 1 1 d .
N1 N 0.5819(4) 0.7553(3) 0.00424(17) 0.0439(9) Uani 1 1 d .
C14 C 0.4658(4) 0.8256(3) 0.16260(19) 0.0421(10) Uani 1 1 d .
C19 C 0.5686(6) 0.8445(3) 0.0118(2) 0.0453(10) Uani 1 1 d .
N2 N 0.6126(5) 0.8963(3) -0.0329(2) 0.0589(12) Uani 1 1 d .
C22 C 0.6191(6) 0.9951(4) -0.0375(2) 0.0520(13) Uani 1 1 d .
C17 C 0.4742(7) 0.9669(4) 0.0831(3) 0.0656(16) Uani 1 1 d .
H17 H 0.4784 1.0152 0.0567 0.079 Uiso 1 1 calc R
C15 C 0.4244(7) 0.9130(4) 0.1790(2) 0.0572(13) Uani 1 1 d .
H15 H 0.3960 0.9247 0.2164 0.069 Uiso 1 1 calc R
C18 C 0.5158(5) 0.8782(3) 0.0676(2) 0.0438(11) Uani 1 1 d .
C16 C 0.4263(8) 0.9826(4) 0.1382(3) 0.0689(17) Uani 1 1 d .
H16 H 0.3947 1.0413 0.1479 0.083 Uiso 1 1 calc R
C7 C 0.6774(6) 0.6393(4) 0.2194(2) 0.0476(11) Uani 1 1 d .
C23 C 0.7348(7) 1.0430(5) -0.0218(3) 0.0676(16) Uani 1 1 d .
H23 H 0.8103 1.0112 -0.0086 0.081 Uiso 1 1 calc R
C27 C 0.5115(8) 1.0436(5) -0.0590(3) 0.078(2) Uani 1 1 d .
H27 H 0.4350 1.0119 -0.0712 0.094 Uiso 1 1 calc R
C4 C 0.2274(7) 0.4402(5) 0.2365(3) 0.0735(19) Uani 1 1 d .
H4 H 0.1660 0.3958 0.2488 0.088 Uiso 1 1 calc R
C5 C 0.2676(8) 0.5069(6) 0.2721(4) 0.084(2) Uani 1 1 d .
H5 H 0.2342 0.5084 0.3094 0.100 Uiso 1 1 calc R
C6 C 0.3567(7) 0.5730(5) 0.2548(3) 0.0733(18) Uani 1 1 d .
H6 H 0.3817 0.6198 0.2801 0.088 Uiso 1 1 calc R
C3 C 0.2768(7) 0.4372(5) 0.1816(3) 0.077(2) Uani 1 1 d .
H3 H 0.2478 0.3912 0.1564 0.093 Uiso 1 1 calc R
C29 C 0.5228(5) 0.6962(4) -0.0947(2) 0.0545(13) Uani 1 1 d .
C25 C 0.6243(10) 1.1854(5) -0.0472(3) 0.081(2) Uani 1 1 d .
C21 C 0.6317(5) 0.7375(4) -0.0548(2) 0.0462(11) Uani 1 1 d .
H21 H 0.7087 0.6950 -0.0530 0.055 Uiso 1 1 calc R
C20 C 0.6818(6) 0.8351(4) -0.0738(3) 0.0574(14) Uani 1 1 d .
H20A H 0.7789 0.8403 -0.0703 0.069 Uiso 1 1 calc R
H20B H 0.6555 0.8486 -0.1130 0.069 Uiso 1 1 calc R
C12 C 0.7065(7) 0.6932(6) 0.2654(3) 0.0720(18) Uani 1 1 d .
H12 H 0.6481 0.7409 0.2757 0.086 Uiso 1 1 calc R
C30 C 0.4033(7) 0.7619(7) -0.1006(4) 0.101(3) Uani 1 1 d .
H30A H 0.3354 0.7336 -0.1242 0.152 Uiso 1 1 calc R
H30B H 0.4326 0.8188 -0.1179 0.152 Uiso 1 1 calc R
H30C H 0.3666 0.7745 -0.0632 0.152 Uiso 1 1 calc R
C11 C 0.8218(9) 0.6783(7) 0.2973(3) 0.094(2) Uani 1 1 d .
H11 H 0.8413 0.7161 0.3286 0.112 Uiso 1 1 calc R
C32 C 0.4727(10) 0.6053(6) -0.0712(3) 0.100(3) Uani 1 1 d .
H32A H 0.5448 0.5609 -0.0714 0.150 Uiso 1 1 calc R
H32B H 0.4000 0.5830 -0.0946 0.150 Uiso 1 1 calc R
H32C H 0.4414 0.6141 -0.0325 0.150 Uiso 1 1 calc R
C24 C 0.7364(9) 1.1392(5) -0.0261(3) 0.083(2) Uani 1 1 d .
H24 H 0.8123 1.1724 -0.0148 0.099 Uiso 1 1 calc R
C26 C 0.5157(10) 1.1378(5) -0.0627(4) 0.094(3) Uani 1 1 d .
H26 H 0.4407 1.1695 -0.0764 0.113 Uiso 1 1 calc R
C31 C 0.5824(8) 0.6790(6) -0.1543(3) 0.086(2) Uani 1 1 d .
H31A H 0.6594 0.6389 -0.1510 0.129 Uiso 1 1 calc R
H31B H 0.6096 0.7369 -0.1710 0.129 Uiso 1 1 calc R
H31C H 0.5159 0.6502 -0.1784 0.129 Uiso 1 1 calc R
O1 O 0.6153(11) 1.2787(4) -0.0541(3) 0.147(4) Uani 1 1 d .
C8 C 0.7650(7) 0.5678(5) 0.2045(3) 0.0688(17) Uani 1 1 d .
H8 H 0.7460 0.5294 0.1734 0.083 Uiso 1 1 calc R
C2 C 0.3695(6) 0.5023(4) 0.1635(3) 0.0609(15) Uani 1 1 d .
H2 H 0.4040 0.4992 0.1263 0.073 Uiso 1 1 calc R
C9 C 0.8813(8) 0.5550(7) 0.2368(4) 0.099(3) Uani 1 1 d .
H9 H 0.9425 0.5090 0.2264 0.118 Uiso 1 1 calc R
C28 C 0.710(2) 1.3356(7) -0.0370(5) 0.178(7) Uani 1 1 d .
H28A H 0.7343 1.3212 0.0019 0.266 Uiso 1 1 calc R
H28B H 0.6767 1.3982 -0.0389 0.266 Uiso 1 1 calc R
H28C H 0.7870 1.3293 -0.0615 0.266 Uiso 1 1 calc R
C10 C 0.9064(8) 0.6084(6) 0.2830(4) 0.090(2) Uani 1 1 d .
H10 H 0.9824 0.5971 0.3054 0.108 Uiso 1 1 calc R

loop_
_atom_site_aniso_label
_atom_site_aniso_U_11
_atom_site_aniso_U_22
_atom_site_aniso_U_33
_atom_site_aniso_U_23
_atom_site_aniso_U_13
_atom_site_aniso_U_12
C1 0.046(3) 0.045(3) 0.052(3) 0.002(2) -0.002(2) 0.003(2)
C33 0.185(11) 0.074(6) 0.138(9) 0.015(6) 0.022(8) -0.009(7)
Cl2 0.160(3) 0.158(3) 0.148(3) 0.031(2) 0.019(2) -0.010(3)
Cl3 0.352(6) 0.139(3) 0.0974(18) 0.0099(18) -0.027(3) -0.070(4)
Cl1 0.0824(10) 0.0405(6) 0.0637(8) -0.0061(6) 0.0040(7) 0.0141(7)
Pd1 0.04198(17) 0.03196(15) 0.04166(16) 0.00090(14) -0.00027(15) 0.00175(14)
P1 0.0464(7) 0.0377(6) 0.0422(6) 0.0030(5) 0.0006(5) 0.0026(5)
O2 0.068(3) 0.0444(18) 0.0442(17) -0.0004(15) 0.0076(17) 0.0058(17)
C13 0.041(2) 0.031(2) 0.053(2) 0.0010(19) -0.002(2) -0.0007(19)
N1 0.053(2) 0.0379(19) 0.0406(18) 0.0044(15) 0.0033(19) 0.0030(18)
C14 0.044(2) 0.040(2) 0.043(2) -0.0007(19) -0.0015(18) 0.002(2)
C19 0.047(2) 0.036(2) 0.053(2) 0.0048(18) 0.006(2) 0.000(2)
N2 0.070(3) 0.040(2) 0.066(3) 0.005(2) 0.020(2) 0.002(2)
C22 0.058(3) 0.043(3) 0.055(3) 0.014(2) 0.010(2) 0.000(2)
C17 0.088(4) 0.037(2) 0.072(3) 0.012(3) 0.020(4) 0.007(3)
C15 0.072(4) 0.047(3) 0.053(3) -0.003(2) 0.015(3) 0.005(3)
C18 0.048(2) 0.036(2) 0.047(3) 0.0032(18) 0.004(2) 0.0035(19)
C16 0.091(4) 0.041(3) 0.075(4) 0.001(3) 0.015(4) 0.016(3)
C7 0.051(3) 0.043(2) 0.048(3) 0.009(2) -0.001(2) -0.006(2)
C23 0.065(4) 0.066(4) 0.071(4) 0.000(3) -0.006(3) -0.002(3)
C27 0.075(4) 0.064(4) 0.096(5) 0.018(4) -0.010(4) 0.010(4)
C4 0.062(4) 0.060(4) 0.099(5) 0.019(4) 0.013(4) -0.012(3)
C5 0.082(5) 0.082(5) 0.087(5) 0.020(4) 0.043(4) -0.001(4)
C6 0.079(4) 0.071(4) 0.069(4) -0.003(3) 0.017(4) -0.005(4)
C3 0.076(4) 0.069(4) 0.087(5) 0.001(4) -0.012(4) -0.028(3)
C29 0.045(3) 0.066(3) 0.052(3) 0.001(2) -0.003(2) 0.006(2)
C25 0.123(6) 0.050(3) 0.072(4) 0.017(3) 0.031(4) 0.011(4)
C21 0.042(3) 0.046(3) 0.051(3) 0.004(2) 0.005(2) 0.005(2)
C20 0.051(3) 0.056(3) 0.066(3) 0.001(3) 0.021(3) -0.006(2)
C12 0.073(4) 0.079(5) 0.064(4) -0.008(3) -0.015(3) 0.007(4)
C30 0.056(4) 0.154(9) 0.094(6) -0.014(6) -0.022(4) 0.027(5)
C11 0.096(5) 0.110(6) 0.075(4) -0.022(5) -0.032(4) 0.003(6)
C32 0.125(7) 0.094(6) 0.081(5) -0.001(4) -0.024(5) -0.042(5)
C24 0.100(6) 0.064(4) 0.085(5) -0.015(4) 0.004(4) -0.025(4)
C26 0.105(6) 0.059(4) 0.118(7) 0.027(4) 0.002(5) 0.023(4)
C31 0.086(5) 0.123(6) 0.049(3) -0.013(4) 0.004(3) -0.006(5)
O1 0.273(11) 0.046(3) 0.121(5) 0.011(3) 0.052(6) -0.005(5)
C8 0.066(4) 0.064(4) 0.076(4) -0.003(3) -0.017(3) 0.012(3)
C2 0.069(4) 0.065(4) 0.049(3) 0.004(3) -0.007(3) -0.010(3)
C9 0.071(4) 0.094(6) 0.132(8) -0.010(5) -0.027(5) 0.022(4)
C28 0.34(2) 0.069(6) 0.125(9) -0.025(6) 0.070(12) -0.047(10)
C10 0.075(5) 0.097(6) 0.097(5) -0.002(5) -0.035(4) 0.005(4)

loop_
_atom_type_symbol
_atom_type_description
_atom_type_scat_dispersion_real
_atom_type_scat_dispersion_imag
_atom_type_scat_source
C C 0.0033 0.0016 'International Tables Vol C Tables 4.2.6.8 and 6.1.1.4'
H H 0.0000 0.0000 'International Tables Vol C Tables 4.2.6.8 and 6.1.1.4'
N N 0.0061 0.0033 'International Tables Vol C Tables 4.2.6.8 and 6.1.1.4'
O O 0.0106 0.0060 'International Tables Vol C Tables 4.2.6.8 and 6.1.1.4'
Cl Cl 0.1484 0.1585 'International Tables Vol C Tables 4.2.6.8 and 6.1.1.4'
Pd Pd -0.9988 1.0072 'International Tables Vol C Tables 4.2.6.8 and 6.1.1.4'
P P 0.1023 0.0942 'International Tables Vol C Tables 4.2.6.8 and 6.1.1.4'

loop_
_geom_angle_atom_site_label_1
_geom_angle_atom_site_label_2
_geom_angle_atom_site_label_3
_geom_angle
C2 C1 C6 117.8(6)
C2 C1 P1 120.2(4)
C6 C1 P1 122.1(5)
Cl2 C33 Cl3 117.8(7)
Cl2 C33 H33A 107.9
Cl3 C33 H33A 107.9
Cl2 C33 H33B 107.9
Cl3 C33 H33B 107.9
H33A C33 H33B 107.2
C13 Pd1 N1 79.14(18)
C13 Pd1 P1 79.85(15)
N1 Pd1 P1 158.91(11)
C13 Pd1 Cl1 176.69(15)
N1 Pd1 Cl1 101.47(12)
P1 Pd1 Cl1 99.41(5)
O2 P1 C1 101.8(2)
O2 P1 C7 102.4(2)
C1 P1 C7 104.5(2)
O2 P1 Pd1 107.33(13)
C1 P1 Pd1 121.38(18)
C7 P1 Pd1 116.79(18)
C14 O2 P1 112.2(3)
C14 C13 C18 119.4(4)
C14 C13 Pd1 122.2(4)
C18 C13 Pd1 118.4(4)
C19 N1 C21 109.3(4)
C19 N1 Pd1 111.6(3)
C21 N1 Pd1 137.7(3)
C13 C14 C15 121.9(4)
C13 C14 O2 117.9(4)
C15 C14 O2 120.2(4)
N1 C19 N2 114.1(5)
N1 C19 C18 118.6(4)
N2 C19 C18 127.2(4)
C19 N2 C22 128.6(5)
C19 N2 C20 108.4(4)
C22 N2 C20 121.9(4)
C27 C22 C23 119.1(6)
C27 C22 N2 120.0(6)
C23 C22 N2 120.9(6)
C16 C17 C18 119.4(5)
C16 C17 H17 120.3
C18 C17 H17 120.3
C14 C15 C16 118.1(5)
C14 C15 H15 121.0
C16 C15 H15 121.0
C17 C18 C13 119.7(5)
C17 C18 C19 129.3(5)
C13 C18 C19 111.0(4)
C15 C16 C17 121.4(5)
C15 C16 H16 119.3
C17 C16 H16 119.3
C12 C7 C8 119.3(6)
C12 C7 P1 122.8(5)
C8 C7 P1 117.9(4)
C22 C23 C24 119.1(7)
C22 C23 H23 120.4
C24 C23 H23 120.4
C26 C27 C22 120.5(8)
C26 C27 H27 119.7
C22 C27 H27 119.7
C5 C4 C3 119.8(6)
C5 C4 H4 120.1
C3 C4 H4 120.1
C4 C5 C6 121.1(7)
C4 C5 H5 119.5
C6 C5 H5 119.5
C5 C6 C1 120.7(7)
C5 C6 H6 119.6
C1 C6 H6 119.6
C4 C3 C2 120.1(7)
C4 C3 H3 119.9
C2 C3 H3 119.9
C32 C29 C30 108.5(6)
C32 C29 C31 108.5(6)
C30 C29 C31 108.8(6)
C32 C29 C21 110.4(5)
C30 C29 C21 111.0(5)
C31 C29 C21 109.7(5)
C26 C25 C24 119.9(7)
C26 C25 O1 115.3(9)
C24 C25 O1 124.8(9)
N1 C21 C29 113.0(4)
N1 C21 C20 102.2(4)
C29 C21 C20 113.7(5)
N1 C21 H21 109.2
C29 C21 H21 109.2
C20 C21 H21 109.2
N2 C20 C21 102.2(4)
N2 C20 H20A 111.3
C21 C20 H20A 111.3
N2 C20 H20B 111.3
C21 C20 H20B 111.3
H20A C20 H20B 109.2
C7 C12 C11 120.8(7)
C7 C12 H12 119.6
C11 C12 H12 119.6
C29 C30 H30A 109.5
C29 C30 H30B 109.5
H30A C30 H30B 109.5
C29 C30 H30C 109.5
H30A C30 H30C 109.5
H30B C30 H30C 109.5
C10 C11 C12 119.9(7)
C10 C11 H11 120.1
C12 C11 H11 120.1
C29 C32 H32A 109.5
C29 C32 H32B 109.5
H32A C32 H32B 109.5
C29 C32 H32C 109.5
H32A C32 H32C 109.5
H32B C32 H32C 109.5
C25 C24 C23 119.7(7)
C25 C24 H24 120.2
C23 C24 H24 120.2
C25 C26 C27 121.6(8)
C25 C26 H26 119.2
C27 C26 H26 119.2
C29 C31 H31A 109.5
C29 C31 H31B 109.5
H31A C31 H31B 109.5
C29 C31 H31C 109.5
H31A C31 H31C 109.5
H31B C31 H31C 109.5
C28 O1 C25 122.7(11)
C7 C8 C9 118.8(7)
C7 C8 H8 120.6
C9 C8 H8 120.6
C1 C2 C3 120.5(6)
C1 C2 H2 119.7
C3 C2 H2 119.7
C10 C9 C8 120.6(8)
C10 C9 H9 119.7
C8 C9 H9 119.7
O1 C28 H28A 109.5
O1 C28 H28B 109.5
H28A C28 H28B 109.5
O1 C28 H28C 109.5
H28A C28 H28C 109.5
H28B C28 H28C 109.5
C11 C10 C9 120.6(7)
C11 C10 H10 119.7
C9 C10 H10 119.7

loop_
_geom_bond_atom_site_label_1
_geom_bond_atom_site_label_2
_geom_bond_distance
C1 C2 1.363(8)
C1 C6 1.392(8)
C1 P1 1.802(5)
C33 Cl2 1.666(13)
C33 Cl3 1.723(12)
C33 H33A 0.9700
C33 H33B 0.9700
Cl1 Pd1 2.3875(14)
Pd1 C13 1.970(5)
Pd1 N1 2.127(4)
Pd1 P1 2.1948(14)
P1 O2 1.647(4)
P1 C7 1.812(6)
O2 C14 1.391(6)
C13 C14 1.380(7)
C13 C18 1.385(7)
N1 C19 1.304(6)
N1 C21 1.482(6)
C14 C15 1.379(7)
C19 N2 1.352(6)
C19 C18 1.482(7)
N2 C22 1.429(7)
N2 C20 1.468(7)
C22 C27 1.370(9)
C22 C23 1.388(9)
C17 C16 1.385(8)
C17 C18 1.391(7)
C17 H17 0.9300
C15 C16 1.381(8)
C15 H15 0.9300
C16 H16 0.9300
C7 C12 1.355(8)
C7 C8 1.392(8)
C23 C24 1.391(10)
C23 H23 0.9300
C27 C26 1.362(10)
C27 H27 0.9300
C4 C5 1.331(11)
C4 C3 1.368(10)
C4 H4 0.9300
C5 C6 1.360(10)
C5 H5 0.9300
C6 H6 0.9300
C3 C2 1.380(9)
C3 H3 0.9300
C29 C32 1.505(9)
C29 C30 1.523(9)
C29 C31 1.526(8)
C29 C21 1.543(8)
C25 C26 1.327(12)
C25 C24 1.386(12)
C25 O1 1.358(9)
C21 C20 1.556(7)
C21 H21 0.9800
C20 H20A 0.9700
C20 H20B 0.9700
C12 C11 1.380(10)
C12 H12 0.9300
C30 H30A 0.9600
C30 H30B 0.9600
C30 H30C 0.9600
C11 C10 1.353(11)
C11 H11 0.9300
C32 H32A 0.9600
C32 H32B 0.9600
C32 H32C 0.9600
C24 H24 0.9300
C26 H26 0.9300
C31 H31A 0.9600
C31 H31B 0.9600
C31 H31C 0.9600
O1 C28 1.306(16)
C8 C9 1.390(10)
C8 H8 0.9300
C2 H2 0.9300
C9 C10 1.346(12)
C9 H9 0.9300
C28 H28A 0.9600
C28 H28B 0.9600
C28 H28C 0.9600
C10 H10 0.9300

loop_
_geom_torsion_atom_site_label_1
_geom_torsion_atom_site_label_2
_geom_torsion_atom_site_label_3
_geom_torsion_atom_site_label_4
_geom_torsion
C2 C1 P1 O2 137.8(5)
C6 C1 P1 O2 -41.1(5)
C2 C1 P1 C7 -115.8(5)
C6 C1 P1 C7 65.3(5)
C2 C1 P1 Pd1 18.9(5)
C6 C1 P1 Pd1 -160.0(4)
C13 Pd1 P1 O2 6.1(2)
N1 Pd1 P1 O2 11.1(4)
Cl1 Pd1 P1 O2 -177.16(16)
C13 Pd1 P1 C1 122.3(2)
N1 Pd1 P1 C1 127.2(4)
Cl1 Pd1 P1 C1 -61.0(2)
C13 Pd1 P1 C7 -108.1(2)
N1 Pd1 P1 C7 -103.2(4)
Cl1 Pd1 P1 C7 68.6(2)
C1 P1 O2 C14 -135.9(3)
C7 P1 O2 C14 116.1(4)
Pd1 P1 O2 C14 -7.4(4)
N1 Pd1 C13 C14 177.1(4)
P1 Pd1 C13 C14 -4.7(4)
Cl1 Pd1 C13 C14 -82(3)
N1 Pd1 C13 C18 -4.4(4)
P1 Pd1 C13 C18 173.8(4)
Cl1 Pd1 C13 C18 97(3)
C13 Pd1 N1 C19 9.4(4)
P1 Pd1 N1 C19 4.4(7)
Cl1 Pd1 N1 C19 -167.3(4)
C13 Pd1 N1 C21 173.7(5)
P1 Pd1 N1 C21 168.8(3)
Cl1 Pd1 N1 C21 -3.0(5)
C18 C13 C14 C15 2.9(8)
Pd1 C13 C14 C15 -178.6(4)
C18 C13 C14 O2 -177.2(4)
Pd1 C13 C14 O2 1.2(6)
P1 O2 C14 C13 4.6(5)
P1 O2 C14 C15 -175.5(4)
C21 N1 C19 N2 -5.0(7)
Pd1 N1 C19 N2 163.9(4)
C21 N1 C19 C18 178.2(4)
Pd1 N1 C19 C18 -12.9(6)
N1 C19 N2 C22 -176.5(6)
C18 C19 N2 C22 0.0(10)
N1 C19 N2 C20 -8.4(7)
C18 C19 N2 C20 168.1(5)
C19 N2 C22 C27 -89.9(8)
C20 N2 C22 C27 103.4(7)
C19 N2 C22 C23 91.6(8)
C20 N2 C22 C23 -75.1(8)
C13 C14 C15 C16 0.1(9)
O2 C14 C15 C16 -179.8(6)
C16 C17 C18 C13 0.2(9)
C16 C17 C18 C19 179.2(6)
C14 C13 C18 C17 -3.1(8)
Pd1 C13 C18 C17 178.4(5)
C14 C13 C18 C19 177.8(4)
Pd1 C13 C18 C19 -0.7(6)
N1 C19 C18 C17 -169.5(6)
N2 C19 C18 C17 14.2(10)
N1 C19 C18 C13 9.6(7)
N2 C19 C18 C13 -166.8(5)
C14 C15 C16 C17 -3.0(11)
C18 C17 C16 C15 2.9(11)
O2 P1 C7 C12 5.4(6)
C1 P1 C7 C12 -100.4(6)
Pd1 P1 C7 C12 122.4(5)
O2 P1 C7 C8 -173.6(5)
C1 P1 C7 C8 80.5(5)
Pd1 P1 C7 C8 -56.7(5)
C27 C22 C23 C24 2.6(10)
N2 C22 C23 C24 -178.9(6)
C23 C22 C27 C26 -2.7(11)
N2 C22 C27 C26 178.8(7)
C3 C4 C5 C6 0.4(12)
C4 C5 C6 C1 -1.6(12)
C2 C1 C6 C5 1.2(10)
P1 C1 C6 C5 -179.8(6)
C5 C4 C3 C2 0.9(12)
C19 N1 C21 C29 -107.5(5)
Pd1 N1 C21 C29 87.9(6)
C19 N1 C21 C20 15.1(6)
Pd1 N1 C21 C20 -149.5(4)
C32 C29 C21 N1 -59.9(7)
C30 C29 C21 N1 60.4(6)
C31 C29 C21 N1 -179.4(5)
C32 C29 C21 C20 -175.9(6)
C30 C29 C21 C20 -55.6(7)
C31 C29 C21 C20 64.7(7)
C19 N2 C20 C21 16.9(6)
C22 N2 C20 C21 -174.0(5)
N1 C21 C20 N2 -18.6(5)
C29 C21 C20 N2 103.6(5)
C8 C7 C12 C11 0.3(11)
P1 C7 C12 C11 -178.7(6)
C7 C12 C11 C10 -0.8(14)
C26 C25 C24 C23 0.6(12)
O1 C25 C24 C23 -178.9(7)
C22 C23 C24 C25 -1.5(11)
C24 C25 C26 C27 -0.7(13)
O1 C25 C26 C27 178.9(8)
C22 C27 C26 C25 1.8(13)
C26 C25 O1 C28 175.0(9)
C24 C25 O1 C28 -5.5(13)
C12 C7 C8 C9 -1.2(10)
P1 C7 C8 C9 177.9(6)
C6 C1 C2 C3 0.1(9)
P1 C1 C2 C3 -178.8(5)
C4 C3 C2 C1 -1.2(10)
C7 C8 C9 C10 2.5(13)
C12 C11 C10 C9 2.1(15)
C8 C9 C10 C11 -3.0(15)
